data_7243846
loop_
_publ_author_name
'Reddy, Soudherpally Thirupathi'
'Sivaramakrishna, Dokku'
'Mamatha, Keerthi'
'Sharma, Manju'
'Swamy, Musti J.'

_publ_section_title
;
 Packing polymorphism, odd--even alternation and thermotropic phase
 transitions in N-,O-diacylethanolamines with varying N-acyl chains. A
 combined experimental and computational study
;
_journal_name_full 'Physical Chemistry Chemical Physics'
_journal_paper_doi 10.1039/D1CP03704H
_journal_year 2021
_chemical_formula_moiety 'C29 H57 N O3'
_chemical_formula_sum 'C29 H55 N O3'
_chemical_formula_weight 465.74
_space_group_crystal_system monoclinic
_space_group_IT_number 15
_space_group_name_Hall '-C 2yc'
_space_group_name_H-M_alt 'C 1 2/c 1'
_atom_sites_solution_hydrogens mixed
_audit_creation_date 2020-05-19
_audit_creation_method
;
Olex2 1.2
(compiled 2018.05.29 svn.r3508 for OlexSys, GUI svn.r5506)
;
_audit_update_record
;
2020-10-27 deposited with the CCDC.	2021-10-20 downloaded from the CCDC.
;
_cell_angle_alpha 90
_cell_angle_beta 91.270(3)
_cell_angle_gamma 90
_cell_formula_units_Z 8
_cell_length_a 135.24(3)
_cell_length_b 4.8798(11)
_cell_length_c 8.7392(19)
_cell_measurement_reflns_used 5066
_cell_measurement_temperature 293(2)
_cell_measurement_theta_max 28.18
_cell_measurement_theta_min 2.71
_cell_volume 5766(2)
_computing_molecular_graphics 'Olex2 (Dolomanov et al., 2009)'
_computing_publication_material 'Olex2 (Dolomanov et al., 2009)'
_computing_structure_refinement 'ShelXL (Sheldrick, 2015)'
_diffrn_ambient_temperature 293(2)
_diffrn_measured_fraction_theta_full 0.991
_diffrn_measured_fraction_theta_max 0.991
_diffrn_measurement_device_type 'CCD area detector'
_diffrn_measurement_method 'phi and omega scans'
_diffrn_radiation_monochromator graphite
_diffrn_radiation_type MoK\a
_diffrn_radiation_wavelength 0.71073
_diffrn_reflns_av_R_equivalents 0.0640
_diffrn_reflns_av_unetI/netI 0.0489
_diffrn_reflns_Laue_measured_fraction_full 0.991
_diffrn_reflns_Laue_measured_fraction_max 0.991
_diffrn_reflns_limit_h_max 158
_diffrn_reflns_limit_h_min -160
_diffrn_reflns_limit_k_max 5
_diffrn_reflns_limit_k_min -5
_diffrn_reflns_limit_l_max 10
_diffrn_reflns_limit_l_min -10
_diffrn_reflns_number 24248
_diffrn_reflns_point_group_measured_fraction_full 0.991
_diffrn_reflns_point_group_measured_fraction_max 0.991
_diffrn_reflns_theta_full 24.993
_diffrn_reflns_theta_max 24.993
_diffrn_reflns_theta_min 1.205
_exptl_absorpt_coefficient_mu 0.067
_exptl_absorpt_correction_type none
_exptl_crystal_colour colourless
_exptl_crystal_colour_primary colourless
_exptl_crystal_density_diffrn 1.073
_exptl_crystal_description plate
_exptl_crystal_F_000 2080
_exptl_crystal_size_max 0.25
_exptl_crystal_size_mid 0.12
_exptl_crystal_size_min 0.05
_refine_diff_density_max 0.558
_refine_diff_density_min -0.394
_refine_diff_density_rms 0.088
_refine_ls_extinction_method none
_refine_ls_goodness_of_fit_ref 1.108
_refine_ls_hydrogen_treatment mixed
_refine_ls_matrix_type full
_refine_ls_number_parameters 304
_refine_ls_number_reflns 5035
_refine_ls_number_restraints 0
_refine_ls_restrained_S_all 1.108
_refine_ls_R_factor_all 0.1339
_refine_ls_R_factor_gt 0.1301
_refine_ls_shift/su_max 0.012
_refine_ls_shift/su_mean 0.003
_refine_ls_structure_factor_coef Fsqd
_refine_ls_weighting_details 'w=1/[\s^2^(Fo^2^)+(0.0613P)^2^+94.8028P] where P=(Fo^2^+2Fc^2^)/3'
_refine_ls_weighting_scheme calc
_refine_ls_wR_factor_gt 0.3172
_refine_ls_wR_factor_ref 0.3186
_reflns_Friedel_coverage 0.000
_reflns_number_gt 4661
_reflns_number_total 5035
_reflns_threshold_expression 'I > 2\s(I)'
_cod_data_source_file d1cp03704h2.cif
_cod_data_source_block nlopd
_cod_database_code 7243846
_shelx_shelxl_version_number 2018/3
_shelx_space_group_comment
;
The symmetry employed for this shelxl refinement is uniquely defined
by the following loop, which should always be used as a source of
symmetry information in preference to the above space-group names.
They are only intended as comments.
;
_shelx_estimated_absorpt_t_max 0.997
_shelx_estimated_absorpt_t_min 0.983
_olex2_refinement_description
;
1. Fixed Uiso
 At 1.2 times of:
  All C(H,H) groups
 At 1.5 times of:
  All C(H,H,H) groups
2.a Secondary CH2 refined with riding coordinates:
 C20(H20A,H20B), C22(H22A,H22B), C24(H24A,H24B), C21(H21A,H21B), C23(H23A,
 H23B), C18(H18A,H18B), C25(H25A,H25B), C26(H26A,H26B), C19(H19A,H19B), C4(H4A,
 H4B), C6(H6A,H6B), C10(H10A,H10B), C8(H8A,H8B), C16(H16A,H16B), C17(H17A,H17B),
  C27(H27A,H27B), C9(H9A,H9B), C2(H2A,H2B), C5(H5A,H5B), C28(H28A,H28B), C3(H3A,
 H3B), C11(H11A,H11B), C7(H7A,H7B), C13(H13A,H13B), C14(H14A,H14B)
2.b Idealised Me refined as rotating group:
 C29(H29A,H29B,H29C), C1(H1A,H1B,H1C)
;
_olex2_submission_special_instructions 'No special instructions were received'

loop_
_space_group_symop_operation_xyz
'x, y, z'
'-x, y, -z+1/2'
'x+1/2, y+1/2, z'
'-x+1/2, y+1/2, -z+1/2'
'-x, -y, -z'
'x, -y, z-1/2'
'-x+1/2, -y+1/2, -z'
'x+1/2, -y+1/2, z-1/2'

loop_
_atom_site_label
_atom_site_type_symbol
_atom_site_fract_x
_atom_site_fract_y
_atom_site_fract_z
_atom_site_U_iso_or_equiv
_atom_site_adp_type
_atom_site_occupancy
_atom_site_site_symmetry_order
_atom_site_calc_flag
_atom_site_refinement_flags_posn
_atom_site_refinement_flags_adp
_atom_site_refinement_flags_occupancy
_atom_site_disorder_assembly
_atom_site_disorder_group
H1 H 0.1512(4) 0.552(14) -0.380(7) 0.031(17) Uiso 1 1 d . . . . .
O3 O 0.11827(4) 0.4796(11) -0.2223(7) 0.0693(18) Uani 1 1 d . . . . .
O2 O 0.12749(3) 0.1078(9) -0.1907(5) 0.0386(11) Uani 1 1 d . . . . .
O1 O 0.15522(3) -0.0436(7) -0.3872(4) 0.0271(9) Uani 1 1 d . . . . .
N1 N 0.15036(3) 0.3925(9) -0.3545(5) 0.0235(10) Uani 1 1 d . . . . .
C20 C 0.08276(4) 0.1875(10) 0.2876(6) 0.0231(11) Uani 1 1 d . . . . .
H20A H 0.086825 0.219739 0.378698 0.028 Uiso 1 1 calc R . . . .
H20B H 0.082079 -0.009191 0.275285 0.028 Uiso 1 1 calc R . . . .
C22 C 0.06730(4) 0.1914(11) 0.4491(6) 0.0260(12) Uani 1 1 d . . . . .
H22A H 0.071370 0.222806 0.540258 0.031 Uiso 1 1 calc R . . . .
H22B H 0.066683 -0.005191 0.435465 0.031 Uiso 1 1 calc R . . . .
C24 C 0.05184(4) 0.1927(10) 0.6125(6) 0.0209(11) Uani 1 1 d . . . . .
H24A H 0.051298 -0.004263 0.599849 0.025 Uiso 1 1 calc R . . . .
H24B H 0.055886 0.226875 0.703502 0.025 Uiso 1 1 calc R . . . .
C21 C 0.07252(4) 0.3106(10) 0.3120(6) 0.0220(11) Uani 1 1 d . . . . .
H21A H 0.073189 0.507028 0.325835 0.026 Uiso 1 1 calc R . . . .
H21B H 0.068454 0.279901 0.220825 0.026 Uiso 1 1 calc R . . . .
C23 C 0.05704(4) 0.3117(10) 0.4743(6) 0.0203(11) Uani 1 1 d . . . . .
H23A H 0.057653 0.508381 0.487468 0.024 Uiso 1 1 calc R . . . .
H23B H 0.052959 0.279386 0.383409 0.024 Uiso 1 1 calc R . . . .
C18 C 0.09822(4) 0.1731(11) 0.1279(6) 0.0264(12) Uani 1 1 d . . . . .
H18A H 0.097395 -0.022844 0.114179 0.032 Uiso 1 1 calc R . . . .
H18B H 0.102200 0.201488 0.220255 0.032 Uiso 1 1 calc R . . . .
C25 C 0.04157(4) 0.3100(11) 0.6366(6) 0.0237(11) Uani 1 1 d . . . . .
H25A H 0.037531 0.276945 0.545372 0.028 Uiso 1 1 calc R . . . .
H25B H 0.042112 0.506775 0.650091 0.028 Uiso 1 1 calc R . . . .
C26 C 0.03639(4) 0.1887(11) 0.7741(6) 0.0225(11) Uani 1 1 d . . . . .
H26A H 0.036005 -0.008535 0.761610 0.027 Uiso 1 1 calc R . . . .
H26B H 0.040380 0.225219 0.865495 0.027 Uiso 1 1 calc R . . . .
C19 C 0.08811(4) 0.3022(11) 0.1494(6) 0.0247(11) Uani 1 1 d . . . . .
H19A H 0.084067 0.271076 0.057948 0.030 Uiso 1 1 calc R . . . .
H19B H 0.088900 0.498519 0.161821 0.030 Uiso 1 1 calc R . . . .
C4 C 0.21962(4) 0.1910(11) 0.0240(6) 0.0216(11) Uani 1 1 d . . . . .
H4A H 0.223686 0.224627 -0.064149 0.026 Uiso 1 1 calc R . . . .
H4B H 0.219050 -0.005863 0.036426 0.026 Uiso 1 1 calc R . . . .
C6 C 0.20418(4) 0.1901(10) -0.1470(6) 0.0220(11) Uani 1 1 d . . . . .
H6A H 0.203561 -0.006263 -0.132823 0.026 Uiso 1 1 calc R . . . .
H6B H 0.208293 0.219953 -0.235013 0.026 Uiso 1 1 calc R . . . .
C10 C 0.17384(4) 0.1878(10) -0.5006(6) 0.0216(11) Uani 1 1 d . . . . .
H10A H 0.173489 -0.010185 -0.492309 0.026 Uiso 1 1 calc R . . . .
H10B H 0.178065 0.230928 -0.585638 0.026 Uiso 1 1 calc R . . . .
C8 C 0.18884(4) 0.1889(10) -0.3224(6) 0.0231(11) Uani 1 1 d . . . . .
H8A H 0.188382 -0.008157 -0.309973 0.028 Uiso 1 1 calc R . . . .
H8B H 0.192884 0.224266 -0.410469 0.028 Uiso 1 1 calc R . . . .
C16 C 0.11380(4) 0.1517(11) -0.0274(6) 0.0256(12) Uani 1 1 d . . . . .
H16A H 0.117607 0.171417 0.067374 0.031 Uiso 1 1 calc R . . . .
H16B H 0.112781 -0.042576 -0.045067 0.031 Uiso 1 1 calc R . . . .
C17 C 0.10380(4) 0.2886(11) -0.0090(6) 0.0258(12) Uani 1 1 d . . . . .
H17A H 0.099840 0.261844 -0.101655 0.031 Uiso 1 1 calc R . . . .
H17B H 0.104760 0.484063 0.005023 0.031 Uiso 1 1 calc R . . . .
C27 C 0.02605(4) 0.2994(11) 0.7976(6) 0.0250(11) Uani 1 1 d . . . . .
H27A H 0.026406 0.496899 0.809129 0.030 Uiso 1 1 calc R . . . .
H27B H 0.022016 0.260699 0.706980 0.030 Uiso 1 1 calc R . . . .
C9 C 0.17850(4) 0.3025(10) -0.3544(6) 0.0226(11) Uani 1 1 d . . . . .
H9A H 0.174317 0.258679 -0.269088 0.027 Uiso 1 1 calc R . . . .
H9B H 0.178870 0.500445 -0.362411 0.027 Uiso 1 1 calc R . . . .
C2 C 0.23508(4) 0.1924(11) 0.1969(6) 0.0263(12) Uani 1 1 d . . . . .
H2A H 0.234548 -0.004871 0.207645 0.032 Uiso 1 1 calc R . . . .
H2B H 0.239160 0.229213 0.109338 0.032 Uiso 1 1 calc R . . . .
C5 C 0.20935(4) 0.3105(10) -0.0070(6) 0.0205(11) Uani 1 1 d . . . . .
H5A H 0.205309 0.278407 0.081511 0.025 Uiso 1 1 calc R . . . .
H5B H 0.209932 0.507105 -0.020421 0.025 Uiso 1 1 calc R . . . .
C15 C 0.11970(4) 0.2674(11) -0.1566(6) 0.0258(12) Uani 1 1 d . . . . .
C28 C 0.02107(4) 0.1796(12) 0.9355(7) 0.0310(13) Uani 1 1 d . . . . .
H28A H 0.025135 0.217282 1.025908 0.037 Uiso 1 1 calc R . . . .
H28B H 0.020688 -0.017725 0.923575 0.037 Uiso 1 1 calc R . . . .
C3 C 0.22479(4) 0.3110(11) 0.1663(6) 0.0225(11) Uani 1 1 d . . . . .
H3A H 0.225334 0.507979 0.154056 0.027 Uiso 1 1 calc R . . . .
H3B H 0.220740 0.276654 0.254507 0.027 Uiso 1 1 calc R . . . .
C29 C 0.01068(4) 0.2910(14) 0.9607(8) 0.0444(16) Uani 1 1 d . . . . .
H29A H 0.011028 0.484681 0.979232 0.067 Uiso 1 1 calc GR . . . .
H29B H 0.007875 0.201485 1.047387 0.067 Uiso 1 1 calc GR . . . .
H29C H 0.006615 0.256752 0.871324 0.067 Uiso 1 1 calc GR . . . .
C11 C 0.16350(4) 0.2994(10) -0.5352(6) 0.0222(11) Uani 1 1 d . . . . .
H11A H 0.163717 0.498089 -0.534746 0.027 Uiso 1 1 calc R . . . .
H11B H 0.161364 0.240694 -0.636663 0.027 Uiso 1 1 calc R . . . .
C7 C 0.19394(4) 0.3091(10) -0.1814(6) 0.0219(11) Uani 1 1 d . . . . .
H7A H 0.189810 0.278037 -0.093713 0.026 Uiso 1 1 calc R . . . .
H7B H 0.194550 0.505641 -0.194925 0.026 Uiso 1 1 calc R . . . .
C13 C 0.14313(4) 0.3265(11) -0.2404(6) 0.0277(12) Uani 1 1 d . . . . .
H13A H 0.141323 0.492366 -0.186659 0.033 Uiso 1 1 calc R . . . .
H13B H 0.146050 0.200733 -0.166303 0.033 Uiso 1 1 calc R . . . .
C1 C 0.24011(4) 0.3087(12) 0.3392(6) 0.0278(12) Uani 1 1 d . . . . .
H1A H 0.240900 0.503078 0.327702 0.042 Uiso 1 1 calc GR . . . .
H1B H 0.246483 0.224799 0.353564 0.042 Uiso 1 1 calc GR . . . .
H1C H 0.236135 0.271962 0.426507 0.042 Uiso 1 1 calc GR . . . .
C12 C 0.15601(4) 0.2025(10) -0.4191(6) 0.0228(11) Uani 1 1 d . . . . .
C14 C 0.13392(4) 0.1980(13) -0.3110(7) 0.0332(14) Uani 1 1 d . . . . .
H14A H 0.130500 0.330749 -0.375572 0.040 Uiso 1 1 calc R . . . .
H14B H 0.135733 0.043120 -0.374001 0.040 Uiso 1 1 calc R . . . .

loop_
_atom_site_aniso_label
_atom_site_aniso_U_11
_atom_site_aniso_U_22
_atom_site_aniso_U_33
_atom_site_aniso_U_23
_atom_site_aniso_U_13
_atom_site_aniso_U_12
O3 0.066(3) 0.057(3) 0.087(4) 0.043(3) 0.043(3) 0.036(3)
O2 0.027(2) 0.039(2) 0.050(3) 0.016(2) 0.0169(18) 0.0068(18)
O1 0.030(2) 0.0101(18) 0.041(2) 0.0031(16) 0.0019(17) -0.0021(15)
N1 0.027(2) 0.009(2) 0.034(3) 0.0019(19) 0.0019(19) -0.0025(18)
C20 0.026(3) 0.015(2) 0.028(3) -0.001(2) 0.002(2) -0.003(2)
C22 0.029(3) 0.017(3) 0.032(3) 0.000(2) 0.001(2) -0.002(2)
C24 0.028(3) 0.015(2) 0.020(2) -0.002(2) 0.000(2) -0.002(2)
C21 0.023(3) 0.016(2) 0.027(3) 0.000(2) -0.001(2) 0.001(2)
C23 0.025(3) 0.014(2) 0.022(3) -0.002(2) -0.002(2) -0.001(2)
C18 0.027(3) 0.015(2) 0.037(3) -0.002(2) 0.004(2) -0.002(2)
C25 0.027(3) 0.018(3) 0.027(3) 0.001(2) 0.004(2) 0.002(2)
C26 0.026(3) 0.022(3) 0.019(2) 0.001(2) -0.001(2) -0.001(2)
C19 0.027(3) 0.019(3) 0.028(3) -0.001(2) 0.001(2) 0.001(2)
C4 0.024(3) 0.021(3) 0.020(2) 0.002(2) -0.002(2) 0.001(2)
C6 0.025(3) 0.017(2) 0.025(3) -0.001(2) -0.003(2) -0.002(2)
C10 0.024(3) 0.016(2) 0.024(3) -0.001(2) 0.001(2) 0.000(2)
C8 0.024(3) 0.017(2) 0.028(3) -0.001(2) -0.001(2) -0.001(2)
C16 0.027(3) 0.016(2) 0.034(3) 0.001(2) 0.004(2) -0.002(2)
C17 0.027(3) 0.017(3) 0.033(3) -0.002(2) 0.000(2) 0.003(2)
C27 0.027(3) 0.019(3) 0.029(3) -0.002(2) 0.003(2) 0.000(2)
C9 0.024(3) 0.015(2) 0.029(3) -0.001(2) 0.003(2) 0.001(2)
C2 0.027(3) 0.024(3) 0.028(3) -0.001(2) -0.005(2) 0.001(2)
C5 0.022(2) 0.015(2) 0.025(3) 0.002(2) 0.001(2) 0.001(2)
C15 0.024(3) 0.020(3) 0.033(3) -0.001(2) -0.003(2) 0.001(2)
C28 0.032(3) 0.027(3) 0.034(3) 0.001(2) 0.007(2) 0.000(2)
C3 0.024(3) 0.019(3) 0.024(3) 0.000(2) -0.002(2) -0.001(2)
C29 0.031(3) 0.045(4) 0.058(4) -0.005(3) 0.014(3) -0.001(3)
C11 0.024(3) 0.013(2) 0.029(3) 0.006(2) -0.003(2) -0.001(2)
C7 0.025(3) 0.018(2) 0.023(3) 0.001(2) 0.003(2) 0.002(2)
C13 0.035(3) 0.017(3) 0.032(3) 0.002(2) 0.002(2) 0.001(2)
C1 0.028(3) 0.037(3) 0.019(3) -0.001(2) -0.001(2) 0.002(2)
C12 0.024(3) 0.016(3) 0.029(3) 0.001(2) -0.007(2) -0.002(2)
C14 0.026(3) 0.042(4) 0.032(3) 0.009(3) 0.012(2) 0.003(3)

loop_
_atom_type_symbol
_atom_type_description
_atom_type_scat_dispersion_real
_atom_type_scat_dispersion_imag
_atom_type_scat_source
C C 0.0033 0.0016 'International Tables Vol C Tables 4.2.6.8 and 6.1.1.4'
N N 0.0061 0.0033 'International Tables Vol C Tables 4.2.6.8 and 6.1.1.4'
O O 0.0106 0.0060 'International Tables Vol C Tables 4.2.6.8 and 6.1.1.4'
H H 0.0000 0.0000 'International Tables Vol C Tables 4.2.6.8 and 6.1.1.4'

loop_
_geom_angle_atom_site_label_1
_geom_angle_atom_site_label_2
_geom_angle_atom_site_label_3
_geom_angle
_geom_angle_site_symmetry_1
_geom_angle_site_symmetry_3
_geom_angle_publ_flag
C15 O2 C14 118.0(4) . . ?
C13 N1 H1 120(4) . . ?
C12 N1 H1 117(4) . . ?
C12 N1 C13 122.6(5) . . ?
H20A C20 H20B 107.6 . . ?
C21 C20 H20A 108.7 . . ?
C21 C20 H20B 108.7 . . ?
C19 C20 H20A 108.7 . . ?
C19 C20 H20B 108.7 . . ?
C19 C20 C21 114.4(4) . . ?
H22A C22 H22B 107.7 . . ?
C21 C22 H22A 108.8 . . ?
C21 C22 H22B 108.8 . . ?
C21 C22 C23 113.9(4) . . ?
C23 C22 H22A 108.8 . . ?
C23 C22 H22B 108.8 . . ?
H24A C24 H24B 107.7 . . ?
C23 C24 H24A 108.8 . . ?
C23 C24 H24B 108.8 . . ?
C25 C24 H24A 108.8 . . ?
C25 C24 H24B 108.8 . . ?
C25 C24 C23 113.9(4) . . ?
C20 C21 H21A 108.9 . . ?
C20 C21 H21B 108.9 . . ?
C22 C21 C20 113.4(4) . . ?
C22 C21 H21A 108.9 . . ?
C22 C21 H21B 108.9 . . ?
H21A C21 H21B 107.7 . . ?
C22 C23 H23A 108.8 . . ?
C22 C23 H23B 108.8 . . ?
C24 C23 C22 113.8(4) . . ?
C24 C23 H23A 108.8 . . ?
C24 C23 H23B 108.8 . . ?
H23A C23 H23B 107.7 . . ?
H18A C18 H18B 107.7 . . ?
C19 C18 H18A 108.8 . . ?
C19 C18 H18B 108.8 . . ?
C19 C18 C17 113.8(4) . . ?
C17 C18 H18A 108.8 . . ?
C17 C18 H18B 108.8 . . ?
C24 C25 H25A 108.8 . . ?
C24 C25 H25B 108.8 . . ?
C24 C25 C26 113.6(4) . . ?
H25A C25 H25B 107.7 . . ?
C26 C25 H25A 108.8 . . ?
C26 C25 H25B 108.8 . . ?
C25 C26 H26A 108.7 . . ?
C25 C26 H26B 108.7 . . ?
H26A C26 H26B 107.6 . . ?
C27 C26 C25 114.2(4) . . ?
C27 C26 H26A 108.7 . . ?
C27 C26 H26B 108.7 . . ?
C20 C19 H19A 109.0 . . ?
C20 C19 H19B 109.0 . . ?
C18 C19 C20 112.9(4) . . ?
C18 C19 H19A 109.0 . . ?
C18 C19 H19B 109.0 . . ?
H19A C19 H19B 107.8 . . ?
H4A C4 H4B 107.7 . . ?
C5 C4 H4A 108.9 . . ?
C5 C4 H4B 108.9 . . ?
C5 C4 C3 113.3(4) . . ?
C3 C4 H4A 108.9 . . ?
C3 C4 H4B 108.9 . . ?
H6A C6 H6B 107.6 . . ?
C5 C6 H6A 108.7 . . ?
C5 C6 H6B 108.7 . . ?
C5 C6 C7 114.3(4) . . ?
C7 C6 H6A 108.7 . . ?
C7 C6 H6B 108.7 . . ?
H10A C10 H10B 107.7 . . ?
C9 C10 H10A 108.9 . . ?
C9 C10 H10B 108.9 . . ?
C9 C10 C11 113.4(4) . . ?
C11 C10 H10A 108.9 . . ?
C11 C10 H10B 108.9 . . ?
H8A C8 H8B 107.6 . . ?
C9 C8 H8A 108.7 . . ?
C9 C8 H8B 108.7 . . ?
C7 C8 H8A 108.7 . . ?
C7 C8 H8B 108.7 . . ?
C7 C8 C9 114.1(4) . . ?
H16A C16 H16B 107.7 . . ?
C17 C16 H16A 108.8 . . ?
C17 C16 H16B 108.8 . . ?
C15 C16 H16A 108.8 . . ?
C15 C16 H16B 108.8 . . ?
C15 C16 C17 113.7(4) . . ?
C18 C17 H17A 109.2 . . ?
C18 C17 H17B 109.2 . . ?
C16 C17 C18 112.0(4) . . ?
C16 C17 H17A 109.2 . . ?
C16 C17 H17B 109.2 . . ?
H17A C17 H17B 107.9 . . ?
C26 C27 H27A 108.9 . . ?
C26 C27 H27B 108.9 . . ?
H27A C27 H27B 107.7 . . ?
C28 C27 C26 113.5(4) . . ?
C28 C27 H27A 108.9 . . ?
C28 C27 H27B 108.9 . . ?
C10 C9 C8 112.5(4) . . ?
C10 C9 H9A 109.1 . . ?
C10 C9 H9B 109.1 . . ?
C8 C9 H9A 109.1 . . ?
C8 C9 H9B 109.1 . . ?
H9A C9 H9B 107.8 . . ?
H2A C2 H2B 107.8 . . ?
C3 C2 H2A 109.0 . . ?
C3 C2 H2B 109.0 . . ?
C1 C2 H2A 109.0 . . ?
C1 C2 H2B 108.9 . . ?
C1 C2 C3 113.1(4) . . ?
C4 C5 H5A 108.9 . . ?
C4 C5 H5B 108.9 . . ?
C6 C5 C4 113.4(4) . . ?
C6 C5 H5A 108.9 . . ?
C6 C5 H5B 108.9 . . ?
H5A C5 H5B 107.7 . . ?
O3 C15 O2 120.8(5) . . ?
O3 C15 C16 126.9(5) . . ?
O2 C15 C16 112.2(4) . . ?
C27 C28 H28A 108.8 . . ?
C27 C28 H28B 108.8 . . ?
C27 C28 C29 113.9(5) . . ?
H28A C28 H28B 107.7 . . ?
C29 C28 H28A 108.8 . . ?
C29 C28 H28B 108.8 . . ?
C4 C3 H3A 108.9 . . ?
C4 C3 H3B 108.9 . . ?
C2 C3 C4 113.3(4) . . ?
C2 C3 H3A 108.9 . . ?
C2 C3 H3B 108.9 . . ?
H3A C3 H3B 107.7 . . ?
C28 C29 H29A 109.5 . . ?
C28 C29 H29B 109.5 . . ?
C28 C29 H29C 109.5 . . ?
H29A C29 H29B 109.5 . . ?
H29A C29 H29C 109.5 . . ?
H29B C29 H29C 109.5 . . ?
C10 C11 H11A 109.2 . . ?
C10 C11 H11B 109.2 . . ?
H11A C11 H11B 107.9 . . ?
C12 C11 C10 112.2(4) . . ?
C12 C11 H11A 109.2 . . ?
C12 C11 H11B 109.2 . . ?
C6 C7 H7A 108.7 . . ?
C6 C7 H7B 108.7 . . ?
C8 C7 C6 114.1(4) . . ?
C8 C7 H7A 108.7 . . ?
C8 C7 H7B 108.7 . . ?
H7A C7 H7B 107.6 . . ?
N1 C13 H13A 109.2 . . ?
N1 C13 H13B 109.2 . . ?
N1 C13 C14 112.0(4) . . ?
H13A C13 H13B 107.9 . . ?
C14 C13 H13A 109.2 . . ?
C14 C13 H13B 109.2 . . ?
C2 C1 H1A 109.5 . . ?
C2 C1 H1B 109.5 . . ?
C2 C1 H1C 109.5 . . ?
H1A C1 H1B 109.5 . . ?
H1A C1 H1C 109.5 . . ?
H1B C1 H1C 109.5 . . ?
O1 C12 N1 121.7(5) . . ?
O1 C12 C11 120.8(5) . . ?
N1 C12 C11 117.4(4) . . ?
O2 C14 C13 109.4(5) . . ?
O2 C14 H14A 109.8 . . ?
O2 C14 H14B 109.8 . . ?
C13 C14 H14A 109.8 . . ?
C13 C14 H14B 109.8 . . ?
H14A C14 H14B 108.2 . . ?

loop_
_geom_bond_atom_site_label_1
_geom_bond_atom_site_label_2
_geom_bond_distance
_geom_bond_site_symmetry_2
_geom_bond_publ_flag
O3 C15 1.198(7) . ?
O2 C15 1.349(6) . ?
O2 C14 1.448(6) . ?
O1 C12 1.238(6) . ?
N1 H1 0.82(7) . ?
N1 C13 1.448(7) . ?
N1 C12 1.334(7) . ?
C20 H20A 0.9700 . ?
C20 H20B 0.9700 . ?
C20 C21 1.529(7) . ?
C20 C19 1.528(7) . ?
C22 H22A 0.9700 . ?
C22 H22B 0.9700 . ?
C22 C21 1.520(7) . ?
C22 C23 1.527(7) . ?
C24 H24A 0.9700 . ?
C24 H24B 0.9700 . ?
C24 C23 1.526(7) . ?
C24 C25 1.521(7) . ?
C21 H21A 0.9700 . ?
C21 H21B 0.9700 . ?
C23 H23A 0.9700 . ?
C23 H23B 0.9700 . ?
C18 H18A 0.9700 . ?
C18 H18B 0.9700 . ?
C18 C19 1.520(7) . ?
C18 C17 1.536(7) . ?
C25 H25A 0.9700 . ?
C25 H25B 0.9700 . ?
C25 C26 1.524(7) . ?
C26 H26A 0.9700 . ?
C26 H26B 0.9700 . ?
C26 C27 1.518(7) . ?
C19 H19A 0.9700 . ?
C19 H19B 0.9700 . ?
C4 H4A 0.9700 . ?
C4 H4B 0.9700 . ?
C4 C5 1.525(7) . ?
C4 C3 1.530(7) . ?
C6 H6A 0.9700 . ?
C6 H6B 0.9700 . ?
C6 C5 1.514(7) . ?
C6 C7 1.526(7) . ?
C10 H10A 0.9700 . ?
C10 H10B 0.9700 . ?
C10 C9 1.519(7) . ?
C10 C11 1.525(7) . ?
C8 H8A 0.9700 . ?
C8 H8B 0.9700 . ?
C8 C9 1.523(7) . ?
C8 C7 1.517(7) . ?
C16 H16A 0.9700 . ?
C16 H16B 0.9700 . ?
C16 C17 1.520(7) . ?
C16 C15 1.507(7) . ?
C17 H17A 0.9700 . ?
C17 H17B 0.9700 . ?
C27 H27A 0.9700 . ?
C27 H27B 0.9700 . ?
C27 C28 1.511(7) . ?
C9 H9A 0.9700 . ?
C9 H9B 0.9700 . ?
C2 H2A 0.9700 . ?
C2 H2B 0.9700 . ?
C2 C3 1.525(7) . ?
C2 C1 1.515(7) . ?
C5 H5A 0.9700 . ?
C5 H5B 0.9700 . ?
C28 H28A 0.9700 . ?
C28 H28B 0.9700 . ?
C28 C29 1.527(8) . ?
C3 H3A 0.9700 . ?
C3 H3B 0.9700 . ?
C29 H29A 0.9600 . ?
C29 H29B 0.9600 . ?
C29 H29C 0.9600 . ?
C11 H11A 0.9700 . ?
C11 H11B 0.9700 . ?
C11 C12 1.524(7) . ?
C7 H7A 0.9700 . ?
C7 H7B 0.9700 . ?
C13 H13A 0.9700 . ?
C13 H13B 0.9700 . ?
C13 C14 1.513(8) . ?
C1 H1A 0.9600 . ?
C1 H1B 0.9600 . ?
C1 H1C 0.9600 . ?
C14 H14A 0.9700 . ?
C14 H14B 0.9700 . ?

loop_
_geom_torsion_atom_site_label_1
_geom_torsion_atom_site_label_2
_geom_torsion_atom_site_label_3
_geom_torsion_atom_site_label_4
_geom_torsion
_geom_torsion_site_symmetry_1
_geom_torsion_site_symmetry_2
_geom_torsion_site_symmetry_3
_geom_torsion_site_symmetry_4
_geom_torsion_publ_flag
N1 C13 C14 O2 173.4(4) . . . . ?
C24 C25 C26 C27 -178.7(4) . . . . ?
C21 C20 C19 C18 -179.5(4) . . . . ?
C21 C22 C23 C24 -179.7(4) . . . . ?
C23 C22 C21 C20 -179.7(4) . . . . ?
C23 C24 C25 C26 179.6(4) . . . . ?
C25 C24 C23 C22 -179.3(4) . . . . ?
C25 C26 C27 C28 -179.3(4) . . . . ?
C26 C27 C28 C29 179.6(5) . . . . ?
C19 C20 C21 C22 179.4(4) . . . . ?
C19 C18 C17 C16 -179.3(4) . . . . ?
C10 C11 C12 O1 -50.9(7) . . . . ?
C10 C11 C12 N1 129.4(5) . . . . ?
C17 C18 C19 C20 -179.1(4) . . . . ?
C17 C16 C15 O3 15.6(9) . . . . ?
C17 C16 C15 O2 -167.0(5) . . . . ?
C9 C10 C11 C12 -67.5(6) . . . . ?
C9 C8 C7 C6 178.5(4) . . . . ?
C5 C4 C3 C2 -179.7(4) . . . . ?
C5 C6 C7 C8 179.6(4) . . . . ?
C15 O2 C14 C13 100.6(6) . . . . ?
C15 C16 C17 C18 -177.6(4) . . . . ?
C3 C4 C5 C6 -179.5(4) . . . . ?
C11 C10 C9 C8 -179.8(4) . . . . ?
C7 C6 C5 C4 -179.3(4) . . . . ?
C7 C8 C9 C10 177.2(4) . . . . ?
C13 N1 C12 O1 1.6(8) . . . . ?
C13 N1 C12 C11 -178.7(4) . . . . ?
C1 C2 C3 C4 -179.2(4) . . . . ?
C12 N1 C13 C14 -76.1(6) . . . . ?
C14 O2 C15 O3 -1.2(9) . . . . ?
C14 O2 C15 C16 -178.7(5) . . . . ?
